data_1556707
loop_
_publ_author_name
'Gayfullina, R.'
'Jaaskelainen, S.'
'Koshevoy, I.O.'
'Hirva, P.'

_publ_section_title
;
 Activation of the Cyano Group at Imidazole via Copper Stimulated
 Alcoholysis
;
_journal_name_full Inorganics
_journal_page_first 87
_journal_paper_doi 10.3390/inorganics7070087
_journal_volume 7
_journal_year 2019
_chemical_formula_moiety 'C14 H16 Cl4 Cu2 N8 O2'
_chemical_formula_sum 'C14 H16 Cl4 Cu2 N8 O2'
_chemical_formula_weight 597.23
_space_group_crystal_system triclinic
_space_group_IT_number 2
_space_group_name_Hall '-P 1'
_space_group_name_H-M_alt 'P -1'
_atom_sites_solution_hydrogens mixed
_cell_angle_alpha 82.585(3)
_cell_angle_beta 89.776(3)
_cell_angle_gamma 84.799(3)
_cell_formula_units_Z 1
_cell_length_a 7.1887(4)
_cell_length_b 7.4368(5)
_cell_length_c 10.5356(7)
_cell_measurement_temperature 150(2)
_cell_measurement_theta_max 35.06
_cell_measurement_theta_min 2.77
_cell_volume 556.22(6)
_computing_cell_refinement 'SAINT (Bruker AXS, 2009)'
_computing_data_collection 'APEX2 (Bruker AXS, 2010)'
_computing_data_reduction 'SAINT (Bruker AXS, 2009)'
_computing_molecular_graphics 'Diamond v.4.03 (Brandenburg, 2014)'
_computing_publication_material 'SHELXL-2014 (Sheldrick, 2014)'
_computing_structure_refinement 'SHELXL-2018/3 (Sheldrick, 2018)'
_computing_structure_solution 'SHELXS-2014 (Sheldrick, 2014)'
_diffrn_ambient_temperature 150(2)
_diffrn_detector_area_resol_mean 16
_diffrn_measured_fraction_theta_full 1.000
_diffrn_measured_fraction_theta_max 1.000
_diffrn_measurement_device '62mm x 62mm CCD camera on \k-goniostat'
_diffrn_measurement_device_type 'Bruker KAPPA APEX II DUO CCD'
_diffrn_measurement_method '\f scans and \w scans with \k offset'
_diffrn_radiation_monochromator 'curved graphite crystal'
_diffrn_radiation_type MoK\a
_diffrn_radiation_wavelength 0.71073
_diffrn_reflns_av_R_equivalents 0.0466
_diffrn_reflns_av_unetI/netI 0.0296
_diffrn_reflns_Laue_measured_fraction_full 1.000
_diffrn_reflns_Laue_measured_fraction_max 1.000
_diffrn_reflns_limit_h_max 10
_diffrn_reflns_limit_h_min -10
_diffrn_reflns_limit_k_max 10
_diffrn_reflns_limit_k_min -10
_diffrn_reflns_limit_l_max 14
_diffrn_reflns_limit_l_min -14
_diffrn_reflns_number 24042
_diffrn_reflns_point_group_measured_fraction_full 1.000
_diffrn_reflns_point_group_measured_fraction_max 1.000
_diffrn_reflns_theta_full 25.242
_diffrn_reflns_theta_max 29.999
_diffrn_reflns_theta_min 1.949
_exptl_absorpt_coefficient_mu 2.421
_exptl_absorpt_correction_T_max 0.938
_exptl_absorpt_correction_T_min 0.611
_exptl_absorpt_correction_type numerical
_exptl_absorpt_process_details 'SADABS (Sheldrick, 2008)'
_exptl_crystal_colour blue
_exptl_crystal_density_diffrn 1.783
_exptl_crystal_description plate
_exptl_crystal_F_000 298
_exptl_crystal_size_max 0.226
_exptl_crystal_size_mid 0.082
_exptl_crystal_size_min 0.027
_refine_diff_density_max 0.883
_refine_diff_density_min -0.585
_refine_diff_density_rms 0.089
_refine_ls_extinction_coef .
_refine_ls_extinction_method none
_refine_ls_goodness_of_fit_ref 1.050
_refine_ls_hydrogen_treatment constr
_refine_ls_matrix_type full
_refine_ls_number_parameters 136
_refine_ls_number_reflns 3229
_refine_ls_number_restraints 0
_refine_ls_restrained_S_all 1.050
_refine_ls_R_factor_all 0.0438
_refine_ls_R_factor_gt 0.0295
_refine_ls_shift/su_max 0.001
_refine_ls_shift/su_mean 0.000
_refine_ls_structure_factor_coef Fsqd
_refine_ls_weighting_details 'w=1/[\s^2^(Fo^2^)+(0.0372P)^2^+0.3591P] where P=(Fo^2^+2Fc^2^)/3'
_refine_ls_weighting_scheme calc
_refine_ls_wR_factor_gt 0.0707
_refine_ls_wR_factor_ref 0.0753
_reflns_Friedel_coverage 0.000
_reflns_Friedel_fraction_full .
_reflns_Friedel_fraction_max .
_reflns_number_gt 2624
_reflns_number_total 3229
_reflns_threshold_expression 'I > 2\s(I)'
_cod_data_source_file 2.cif
_cod_data_source_block 2
_cod_database_code 1556707
_shelx_space_group_comment
;
The symmetry employed for this shelxl refinement is uniquely defined
by the following loop, which should always be used as a source of
symmetry information in preference to the above space-group names.
They are only intended as comments.
;
_shelx_estimated_absorpt_t_min 0.611
_shelx_estimated_absorpt_t_max 0.938

loop_
_space_group_symop_operation_xyz
'x, y, z'
'-x, -y, -z'

loop_
_atom_site_label
_atom_site_type_symbol
_atom_site_fract_x
_atom_site_fract_y
_atom_site_fract_z
_atom_site_U_iso_or_equiv
_atom_site_adp_type
_atom_site_occupancy
_atom_site_site_symmetry_order
_atom_site_calc_flag
_atom_site_refinement_flags_posn
_atom_site_refinement_flags_adp
_atom_site_refinement_flags_occupancy
_atom_site_disorder_assembly
_atom_site_disorder_group
C1 C 0.2531(3) 0.5412(3) 0.3097(2) 0.0187(4) Uani 1 1 d . . . . .
H1 H 0.131924 0.552473 0.345780 0.022 Uiso 1 1 calc R U . . .
C2 C 0.1816(3) 0.7665(3) 0.1146(2) 0.0281(5) Uani 1 1 d . . . . .
H6A H 0.252791 0.813845 0.040112 0.042 Uiso 1 1 calc R U . . .
H6B H 0.075601 0.707512 0.086052 0.042 Uiso 1 1 calc R U . . .
H6C H 0.135426 0.867135 0.161315 0.042 Uiso 1 1 calc R U . . .
C3 C 0.4890(3) 0.5839(3) 0.1806(2) 0.0178(4) Uani 1 1 d . . . . .
C4 C 0.5938(3) 0.6624(3) 0.0763(2) 0.0273(5) Uani 1 1 d . . . . .
C5 C 0.5436(3) 0.4565(3) 0.2820(2) 0.0157(4) Uani 1 1 d . . . . .
C6 C 0.7148(3) 0.3395(3) 0.3183(2) 0.0161(4) Uani 1 1 d . . . . .
C7 C 1.0029(3) 0.2042(3) 0.2542(2) 0.0219(5) Uani 1 1 d . . . . .
H12A H 1.093728 0.220296 0.185039 0.033 Uiso 1 1 calc R U . . .
H12B H 1.063369 0.213128 0.336105 0.033 Uiso 1 1 calc R U . . .
H12C H 0.955580 0.084284 0.256893 0.033 Uiso 1 1 calc R U . . .
N1 N 0.3956(2) 0.4320(2) 0.36223(18) 0.0168(4) Uani 1 1 d . . . . .
N2 N 0.7087(2) 0.2407(3) 0.42549(18) 0.0184(4) Uani 1 1 d . . . . .
H1N2 H 0.809516 0.148753 0.441780 0.022 Uiso 1 1 d R U . . .
N3 N 0.3025(2) 0.6337(2) 0.19894(18) 0.0170(4) Uani 1 1 d . . . . .
N4 N 0.6806(4) 0.7229(4) -0.0058(3) 0.0484(7) Uani 1 1 d . . . . .
O2 O 0.84814(19) 0.3454(2) 0.23146(15) 0.0201(3) Uani 1 1 d . . . . .
Cl1 Cl 0.57936(7) 0.02378(7) 0.66591(5) 0.01826(11) Uani 1 1 d . . . . .
Cl2 Cl 0.16421(7) 0.24753(7) 0.58506(5) 0.02133(12) Uani 1 1 d . . . . .
Cu1 Cu 0.45496(3) 0.22701(3) 0.50502(2) 0.01515(8) Uani 1 1 d . . . . .

loop_
_atom_site_aniso_label
_atom_site_aniso_U_11
_atom_site_aniso_U_22
_atom_site_aniso_U_33
_atom_site_aniso_U_23
_atom_site_aniso_U_13
_atom_site_aniso_U_12
C1 0.0134(9) 0.0167(10) 0.0259(12) -0.0042(9) 0.0025(8) 0.0011(7)
C2 0.0257(11) 0.0295(13) 0.0263(13) -0.0013(10) -0.0064(9) 0.0107(10)
C3 0.0152(9) 0.0180(10) 0.0198(11) -0.0033(8) 0.0015(8) 0.0012(8)
C4 0.0245(11) 0.0311(13) 0.0234(13) 0.0034(10) 0.0007(9) 0.0038(9)
C5 0.0132(9) 0.0152(10) 0.0191(10) -0.0042(8) 0.0019(8) -0.0011(7)
C6 0.0122(8) 0.0149(9) 0.0219(11) -0.0057(8) 0.0032(7) -0.0003(7)
C7 0.0141(9) 0.0221(11) 0.0278(12) -0.0017(9) 0.0070(8) 0.0055(8)
N1 0.0123(7) 0.0151(8) 0.0226(9) -0.0024(7) 0.0030(7) 0.0013(6)
N2 0.0125(8) 0.0193(9) 0.0222(10) -0.0001(7) 0.0014(7) 0.0011(6)
N3 0.0141(8) 0.0161(8) 0.0200(9) -0.0024(7) -0.0020(7) 0.0030(6)
N4 0.0409(14) 0.0647(18) 0.0332(14) 0.0138(13) 0.0130(11) 0.0017(12)
O2 0.0129(6) 0.0222(8) 0.0234(8) -0.0007(6) 0.0046(6) 0.0047(6)
Cl1 0.0183(2) 0.0173(2) 0.0183(3) -0.00176(19) -0.00235(18) 0.00194(18)
Cl2 0.0139(2) 0.0234(3) 0.0252(3) -0.0009(2) 0.00581(19) 0.00328(18)
Cu1 0.01192(12) 0.01432(13) 0.01822(14) -0.00001(9) 0.00257(9) 0.00103(9)

loop_
_atom_type_symbol
_atom_type_description
_atom_type_scat_dispersion_real
_atom_type_scat_dispersion_imag
_atom_type_scat_source
C C 0.0033 0.0016 'International Tables Vol C Tables 4.2.6.8 and 6.1.1.4'
H H 0.0000 0.0000 'International Tables Vol C Tables 4.2.6.8 and 6.1.1.4'
N N 0.0061 0.0033 'International Tables Vol C Tables 4.2.6.8 and 6.1.1.4'
O O 0.0106 0.0060 'International Tables Vol C Tables 4.2.6.8 and 6.1.1.4'
Cl Cl 0.1484 0.1585 'International Tables Vol C Tables 4.2.6.8 and 6.1.1.4'
Cu Cu 0.3201 1.2651 'International Tables Vol C Tables 4.2.6.8 and 6.1.1.4'

loop_
_geom_angle_atom_site_label_1
_geom_angle_atom_site_label_2
_geom_angle_atom_site_label_3
_geom_angle
_geom_angle_site_symmetry_1
_geom_angle_site_symmetry_3
N1 C1 N3 110.97(18) . .
N1 C1 H1 124.5 . .
N3 C1 H1 124.5 . .
N3 C2 H6A 109.5 . .
N3 C2 H6B 109.5 . .
H6A C2 H6B 109.5 . .
N3 C2 H6C 109.5 . .
H6A C2 H6C 109.5 . .
H6B C2 H6C 109.5 . .
C5 C3 N3 106.05(18) . .
C5 C3 C4 130.38(19) . .
N3 C3 C4 123.5(2) . .
N4 C4 C3 178.5(3) . .
C3 C5 N1 109.12(17) . .
C3 C5 C6 135.13(19) . .
N1 C5 C6 115.66(18) . .
N2 C6 O2 129.81(19) . .
N2 C6 C5 114.87(18) . .
O2 C6 C5 115.20(19) . .
O2 C7 H12A 109.5 . .
O2 C7 H12B 109.5 . .
H12A C7 H12B 109.5 . .
O2 C7 H12C 109.5 . .
H12A C7 H12C 109.5 . .
H12B C7 H12C 109.5 . .
C1 N1 C5 106.49(18) . .
C1 N1 Cu1 141.02(15) . .
C5 N1 Cu1 111.93(13) . .
C6 N2 Cu1 116.07(14) . .
C6 N2 H1N2 114.8 . .
Cu1 N2 H1N2 124.3 . .
C1 N3 C3 107.34(17) . .
C1 N3 C2 126.23(18) . .
C3 N3 C2 126.4(2) . .
C6 O2 C7 115.73(17) . .
N2 Cu1 N1 80.17(7) . .
N2 Cu1 Cl1 89.87(5) . .
N1 Cu1 Cl1 167.86(5) . .
N2 Cu1 Cl2 173.09(5) . .
N1 Cu1 Cl2 93.69(5) . .
Cl1 Cu1 Cl2 95.82(2) . .

loop_
_geom_bond_atom_site_label_1
_geom_bond_atom_site_label_2
_geom_bond_distance
_geom_bond_site_symmetry_2
C1 N1 1.324(3) .
C1 N3 1.340(3) .
C1 H1 0.9500 .
C2 N3 1.464(3) .
C2 H6A 0.9800 .
C2 H6B 0.9800 .
C2 H6C 0.9800 .
C3 C5 1.366(3) .
C3 N3 1.378(3) .
C3 C4 1.423(3) .
C4 N4 1.134(3) .
C5 N1 1.366(3) .
C5 C6 1.463(3) .
C6 N2 1.269(3) .
C6 O2 1.322(2) .
C7 O2 1.457(2) .
C7 H12A 0.9800 .
C7 H12B 0.9800 .
C7 H12C 0.9800 .
N1 Cu1 2.0159(18) .
N2 Cu1 2.0097(17) .
N2 H1N2 0.9503 .
Cl1 Cu1 2.2501(6) .
Cl2 Cu1 2.2504(5) .

loop_
_geom_torsion_atom_site_label_1
_geom_torsion_atom_site_label_2
_geom_torsion_atom_site_label_3
_geom_torsion_atom_site_label_4
_geom_torsion
_geom_torsion_site_symmetry_1
_geom_torsion_site_symmetry_2
_geom_torsion_site_symmetry_3
_geom_torsion_site_symmetry_4
N3 C3 C5 N1 -1.4(2) . . . .
C4 C3 C5 N1 176.3(2) . . . .
N3 C3 C5 C6 174.8(2) . . . .
C4 C3 C5 C6 -7.5(4) . . . .
C3 C5 C6 N2 178.3(2) . . . .
N1 C5 C6 N2 -5.7(3) . . . .
C3 C5 C6 O2 -5.3(4) . . . .
N1 C5 C6 O2 170.76(18) . . . .
N3 C1 N1 C5 0.5(2) . . . .
N3 C1 N1 Cu1 -169.56(17) . . . .
C3 C5 N1 C1 0.6(2) . . . .
C6 C5 N1 C1 -176.44(18) . . . .
C3 C5 N1 Cu1 173.88(14) . . . .
C6 C5 N1 Cu1 -3.2(2) . . . .
O2 C6 N2 Cu1 -163.91(18) . . . .
C5 C6 N2 Cu1 11.9(2) . . . .
N1 C1 N3 C3 -1.4(3) . . . .
N1 C1 N3 C2 180.0(2) . . . .
C5 C3 N3 C1 1.7(2) . . . .
C4 C3 N3 C1 -176.2(2) . . . .
C5 C3 N3 C2 -179.7(2) . . . .
C4 C3 N3 C2 2.5(4) . . . .
N2 C6 O2 C7 7.9(3) . . . .
C5 C6 O2 C7 -167.94(18) . . . .
